data_2015477
loop_
_publ_author_name
'Angle, Christina S.'
'DiPasquale, Antonio G.'
'Rheingold, Arnold L.'
'Linda H. Doerrer'

_publ_section_title
;
 Red and yellow solvates of chloro(2,2':6',2''-terpyridine)platinum(II)
 chloride and Pt&#x00B7;&#x00B7;&#x00B7;Pt interactions
;
_journal_coeditor_code FG3017
_journal_issue 8
_journal_name_full 'Acta Crystallographica Section C'
_journal_page_first m340
_journal_page_last m342
_journal_paper_doi 10.1107/S010827010601924X
_journal_volume 62
_journal_year 2006
_chemical_formula_iupac '[Pt Cl (C15 H11 N3)] Cl , C2 H6 O S'
_chemical_formula_moiety 'C15 H11 Cl N3 Pt + , Cl - , C2 H6 O S'
_chemical_formula_sum 'C17 H17 Cl2 N3 O Pt S'
_chemical_formula_weight 577.39
_chemical_name_systematic
;chloro(2,2':6',2''-terpyridine)platinum(II) chloride dimethyl sulfoxide
 solvate
;
_space_group_IT_number 14
_symmetry_cell_setting monoclinic
_symmetry_space_group_name_Hall '-P 2yn'
_symmetry_space_group_name_H-M 'P 1 21/n 1'
_atom_sites_solution_hydrogens geom
_atom_sites_solution_primary direct
_atom_sites_solution_secondary difmap
_audit_creation_method SHELXL97
_cell_angle_alpha 90.00
_cell_angle_beta 90.331(3)
_cell_angle_gamma 90.00
_cell_formula_units_Z 4
_cell_length_a 6.7404(14)
_cell_length_b 13.298(3)
_cell_length_c 20.954(4)
_cell_measurement_reflns_used 4990
_cell_measurement_temperature 100(2)
_cell_measurement_theta_max 27.53
_cell_measurement_theta_min 2.47
_cell_volume 1878.2(7)
_computing_cell_refinement SMART
_computing_data_collection 'SMART (Bruker, 2005)'
_computing_data_reduction 'SAINT (Bruker, 2005)'
_computing_molecular_graphics SHELXTL
_computing_publication_material SHELXTL
_computing_structure_refinement 'SHELXL97 (Sheldrick, 1997)'
_computing_structure_solution 'SHELXTL (Bruker, 2005)'
_diffrn_ambient_temperature 100(2)
_diffrn_measured_fraction_theta_full 1.000
_diffrn_measured_fraction_theta_max 0.973
_diffrn_measurement_device_type 'Bruker SMART CCD area-detector'
_diffrn_measurement_method '\f and \w'
_diffrn_radiation_monochromator graphite
_diffrn_radiation_source 'fine-focus sealed tube'
_diffrn_radiation_type MoK\a
_diffrn_radiation_wavelength 0.71073
_diffrn_reflns_av_R_equivalents 0.0354
_diffrn_reflns_av_sigmaI/netI 0.0406
_diffrn_reflns_limit_h_max 8
_diffrn_reflns_limit_h_min -8
_diffrn_reflns_limit_k_max 17
_diffrn_reflns_limit_k_min -16
_diffrn_reflns_limit_l_max 26
_diffrn_reflns_limit_l_min -27
_diffrn_reflns_number 13395
_diffrn_reflns_theta_full 25.00
_diffrn_reflns_theta_max 27.55
_diffrn_reflns_theta_min 1.81
_exptl_absorpt_coefficient_mu 7.877
_exptl_absorpt_correction_T_max 0.5064
_exptl_absorpt_correction_T_min 0.2009
_exptl_absorpt_correction_type multi-scan
_exptl_absorpt_process_details '(SADABS; Sheldrick, 1996)'
_exptl_crystal_colour red
_exptl_crystal_density_diffrn 2.042
_exptl_crystal_density_method 'not measured'
_exptl_crystal_description rod
_exptl_crystal_F_000 1104
_exptl_crystal_size_max 0.30
_exptl_crystal_size_mid 0.10
_exptl_crystal_size_min 0.10
_refine_diff_density_max 1.415
_refine_diff_density_min -0.600
_refine_ls_extinction_method none
_refine_ls_goodness_of_fit_ref 1.145
_refine_ls_hydrogen_treatment constr
_refine_ls_matrix_type full
_refine_ls_number_parameters 226
_refine_ls_number_reflns 4236
_refine_ls_number_restraints 0
_refine_ls_restrained_S_all 1.145
_refine_ls_R_factor_all 0.0486
_refine_ls_R_factor_gt 0.0321
_refine_ls_shift/su_max 0.029
_refine_ls_shift/su_mean 0.004
_refine_ls_structure_factor_coef Fsqd
_refine_ls_weighting_details 'calc w = 1/[\s^2^(Fo^2^)+(0.021P)^2^] where P=(Fo^2^+2Fc^2^)/3'
_refine_ls_weighting_scheme calc
_refine_ls_wR_factor_gt 0.0637
_refine_ls_wR_factor_ref 0.0676
_reflns_number_gt 3215
_reflns_number_total 4236
_reflns_threshold_expression I>2\s(I)
_cod_data_source_file fg3017.cif
_cod_data_source_block I
_cod_depositor_comments
;
The following automatic conversions were performed:
'_symmetry_cell_setting' value 'Monoclinic' changed to 'monoclinic'
according to '/home/saulius/struct/CIF-dictionaries/cif_core.dic'
dictionary named 'cif_core.dic' version 2.4.1 from 2010-06-29.

Automatic conversion script
Id: cif_fix_enum 1527 2010-12-29 10:47:43Z saulius 

The following automatic conversions were performed:

'_symmetry_cell_setting' value 'Monoclinic' changed to 'monoclinic'
according to /home/saulius/struct/CIF-dictionaries/cif_core.dic
dictionary named 'cif_core.dic' version 2.4.1 from 2010-06-29.

Automatic conversion script
Id: cif_fix_values 1715 2011-07-08 13:25:40Z adriana 
;
_cod_original_cell_volume 1878.1(7)
_cod_original_sg_symbol_H-M 'P 21/n'
_cod_database_code 2015477
_cod_database_fobs_code 2015477

loop_
_symmetry_equiv_pos_as_xyz
'x, y, z'
'-x+1/2, y+1/2, -z+1/2'
'-x, -y, -z'
'x-1/2, -y-1/2, z-1/2'

loop_
_atom_site_type_symbol
_atom_site_label
_atom_site_fract_x
_atom_site_fract_y
_atom_site_fract_z
_atom_site_U_iso_or_equiv
_atom_site_adp_type
_atom_site_calc_flag
_atom_site_refinement_flags
_atom_site_occupancy
C C1a -0.1804(9) -0.0058(4) 0.2756(3) 0.0356(14) Uani d . 1
H H1A -0.1856 -0.0379 0.2335 0.053 Uiso calc R 1
H H1B -0.2810 -0.0359 0.3033 0.053 Uiso calc R 1
H H1C -0.0487 -0.0158 0.2946 0.053 Uiso calc R 1
C C5 0.3134(7) 0.0992(4) 0.1144(2) 0.0228(11) Uani d . 1
C C6 0.2887(7) -0.0077(4) 0.1318(2) 0.0202(11) Uani d . 1
C C11 0.1980(7) -0.2158(4) 0.0229(2) 0.0193(11) Uani d . 1
C C2a -0.2076(9) 0.1564(4) 0.3504(3) 0.0383(15) Uani d . 1
H H2A -0.2296 0.2286 0.3563 0.057 Uiso calc R 1
H H2B -0.0748 0.1386 0.3660 0.057 Uiso calc R 1
H H2C -0.3073 0.1186 0.3744 0.057 Uiso calc R 1
C C1 0.3228(7) 0.2132(4) 0.0292(2) 0.0228(11) Uani d . 1
H H1 0.3131 0.2265 -0.0153 0.027 Uiso calc R 1
C C10 0.2351(7) -0.1683(4) 0.0859(2) 0.0194(11) Uani d . 1
C C15 0.1582(7) -0.1862(4) -0.0865(2) 0.0205(11) Uani d . 1
H H15 0.1566 -0.1407 -0.1214 0.025 Uiso calc R 1
C C2 0.3599(7) 0.2918(4) 0.0705(3) 0.0268(12) Uani d . 1
H H2 0.3759 0.3582 0.0547 0.032 Uiso calc R 1
C C9 0.2507(7) -0.2141(4) 0.1441(2) 0.0233(11) Uani d . 1
H H9 0.2381 -0.2850 0.1480 0.028 Uiso calc R 1
C C14 0.1220(7) -0.2869(4) -0.0979(2) 0.0249(12) Uani d . 1
H H14 0.0939 -0.3102 -0.1398 0.030 Uiso calc R 1
C C3 0.3735(7) 0.2729(4) 0.1351(3) 0.0280(12) Uani d . 1
H H3 0.3991 0.3263 0.1642 0.034 Uiso calc R 1
C C8 0.2853(7) -0.1543(4) 0.1972(2) 0.0269(12) Uani d . 1
H H8 0.2974 -0.1849 0.2380 0.032 Uiso calc R 1
C C13 0.1275(7) -0.3533(4) -0.0469(3) 0.0266(12) Uani d . 1
H H13 0.1058 -0.4230 -0.0538 0.032 Uiso calc R 1
C C4 0.3494(7) 0.1758(4) 0.1573(2) 0.0252(12) Uani d . 1
H H4 0.3577 0.1619 0.2017 0.030 Uiso calc R 1
C C7 0.3028(7) -0.0499(4) 0.1920(2) 0.0246(12) Uani d . 1
H H7 0.3237 -0.0092 0.2287 0.030 Uiso calc R 1
C C12 0.1650(7) -0.3174(4) 0.0142(2) 0.0239(11) Uani d . 1
H H12 0.1679 -0.3621 0.0496 0.029 Uiso calc R 1
N N1 0.3002(6) 0.1187(3) 0.04998(19) 0.0175(9) Uani d . 1
N N2 0.2586(5) -0.0673(3) 0.08160(17) 0.0147(8) Uani d . 1
N N3 0.1951(6) -0.1510(3) -0.02814(18) 0.0170(9) Uani d . 1
O O1 -0.0511(6) 0.1698(3) 0.23432(19) 0.0473(12) Uani d . 1
S S1 -0.2279(2) 0.12576(11) 0.26738(7) 0.0359(4) Uani d . 1
Cl Cl1 0.23454(18) 0.06766(9) -0.10200(6) 0.0227(3) Uani d . 1
Cl Cl2 0.17449(19) 0.51363(9) 0.14397(6) 0.0267(3) Uani d . 1
Pt Pt1 0.24548(3) -0.006195(13) -0.002391(8) 0.01711(7) Uani d . 1

loop_
_atom_site_aniso_label
_atom_site_aniso_U_11
_atom_site_aniso_U_22
_atom_site_aniso_U_33
_atom_site_aniso_U_12
_atom_site_aniso_U_13
_atom_site_aniso_U_23
C1a 0.038(3) 0.040(4) 0.030(3) -0.003(3) 0.007(3) -0.006(3)
C5 0.010(2) 0.028(3) 0.030(3) -0.003(2) 0.002(2) -0.004(2)
C6 0.011(2) 0.026(3) 0.024(2) 0.007(2) 0.0033(19) -0.002(2)
C11 0.010(2) 0.022(3) 0.025(3) -0.002(2) 0.003(2) 0.004(2)
C2a 0.039(4) 0.036(3) 0.041(4) -0.008(3) 0.011(3) -0.010(3)
C1 0.013(3) 0.028(3) 0.027(3) 0.005(2) 0.003(2) 0.002(2)
C10 0.012(2) 0.025(3) 0.021(3) 0.004(2) 0.005(2) 0.001(2)
C15 0.014(3) 0.031(3) 0.016(2) 0.000(2) 0.002(2) 0.002(2)
C2 0.017(3) 0.020(3) 0.043(3) 0.002(2) 0.006(2) -0.004(2)
C9 0.017(3) 0.026(3) 0.027(3) 0.001(2) 0.003(2) 0.005(2)
C14 0.018(3) 0.029(3) 0.028(3) 0.004(2) 0.001(2) -0.008(2)
C3 0.017(3) 0.028(3) 0.039(3) 0.001(2) 0.003(2) -0.010(2)
C8 0.023(3) 0.040(3) 0.018(3) 0.003(2) 0.002(2) 0.006(2)
C13 0.021(3) 0.024(3) 0.035(3) 0.001(2) 0.008(2) -0.002(2)
C4 0.018(3) 0.036(3) 0.022(3) 0.003(2) 0.002(2) -0.007(2)
C7 0.020(3) 0.033(3) 0.021(3) 0.001(2) -0.002(2) -0.006(2)
C12 0.022(3) 0.025(3) 0.024(3) 0.002(2) 0.003(2) -0.001(2)
N1 0.012(2) 0.018(2) 0.022(2) 0.0002(17) 0.0002(17) -0.0052(17)
N2 0.010(2) 0.019(2) 0.015(2) 0.0038(16) 0.0003(16) -0.0026(16)
N3 0.013(2) 0.022(2) 0.016(2) 0.0006(17) 0.0027(16) -0.0067(17)
O1 0.050(3) 0.057(3) 0.035(2) -0.026(2) -0.002(2) 0.015(2)
S1 0.0317(8) 0.0390(9) 0.0368(8) -0.0059(7) -0.0066(7) 0.0101(7)
Cl1 0.0188(6) 0.0273(7) 0.0221(6) 0.0024(5) 0.0023(5) 0.0029(5)
Cl2 0.0298(7) 0.0243(7) 0.0261(6) 0.0009(6) -0.0010(5) 0.0040(5)
Pt1 0.01384(10) 0.02000(11) 0.01750(10) 0.00244(9) 0.00174(7) 0.00059(9)

loop_
_atom_type_symbol
_atom_type_description
_atom_type_scat_dispersion_real
_atom_type_scat_dispersion_imag
_atom_type_scat_source
C C 0.0033 0.0016 'International Tables Vol C Tables 4.2.6.8 and 6.1.1.4'
H H 0.0000 0.0000 'International Tables Vol C Tables 4.2.6.8 and 6.1.1.4'
N N 0.0061 0.0033 'International Tables Vol C Tables 4.2.6.8 and 6.1.1.4'
O O 0.0106 0.0060 'International Tables Vol C Tables 4.2.6.8 and 6.1.1.4'
S S 0.1246 0.1234 'International Tables Vol C Tables 4.2.6.8 and 6.1.1.4'
Cl Cl 0.1484 0.1585 'International Tables Vol C Tables 4.2.6.8 and 6.1.1.4'
Pt Pt -1.7033 8.3905 'International Tables Vol C Tables 4.2.6.8 and 6.1.1.4'

loop_
_geom_angle_atom_site_label_1
_geom_angle_atom_site_label_2
_geom_angle_atom_site_label_3
_geom_angle
S1 C1a H1A 109.5
S1 C1a H1B 109.5
H1A C1a H1B 109.5
S1 C1a H1C 109.5
H1A C1a H1C 109.5
H1B C1a H1C 109.5
N1 C5 C4 120.6(5)
N1 C5 C6 114.6(4)
C4 C5 C6 124.8(5)
N2 C6 C7 119.3(5)
N2 C6 C5 113.2(4)
C7 C6 C5 127.4(5)
N3 C11 C12 120.7(5)
N3 C11 C10 115.2(4)
C12 C11 C10 124.1(4)
S1 C2a H2A 109.5
S1 C2a H2B 109.5
H2A C2a H2B 109.5
S1 C2a H2C 109.5
H2A C2a H2C 109.5
H2B C2a H2C 109.5
N1 C1 C2 121.8(5)
N1 C1 H1 119.1
C2 C1 H1 119.1
N2 C10 C9 119.5(5)
N2 C10 C11 112.5(4)
C9 C10 C11 128.0(5)
N3 C15 C14 122.1(5)
N3 C15 H15 118.9
C14 C15 H15 118.9
C3 C2 C1 119.3(5)
C3 C2 H2 120.3
C1 C2 H2 120.3
C10 C9 C8 118.2(5)
C10 C9 H9 120.9
C8 C9 H9 120.9
C15 C14 C13 118.7(5)
C15 C14 H14 120.6
C13 C14 H14 120.6
C2 C3 C4 119.5(5)
C2 C3 H3 120.3
C4 C3 H3 120.3
C9 C8 C7 121.4(5)
C9 C8 H8 119.3
C7 C8 H8 119.3
C14 C13 C12 119.7(5)
C14 C13 H13 120.1
C12 C13 H13 120.1
C5 C4 C3 119.5(5)
C5 C4 H4 120.3
C3 C4 H4 120.3
C6 C7 C8 117.9(5)
C6 C7 H7 121.0
C8 C7 H7 121.0
C11 C12 C13 119.1(5)
C11 C12 H12 120.4
C13 C12 H12 120.4
C1 N1 C5 119.3(4)
C1 N1 Pt1 127.9(3)
C5 N1 Pt1 112.8(3)
C6 N2 C10 123.7(4)
C6 N2 Pt1 118.3(3)
C10 N2 Pt1 118.0(3)
C15 N3 C11 119.7(4)
C15 N3 Pt1 127.5(3)
C11 N3 Pt1 112.8(3)
O1 S1 C1a 106.5(3)
O1 S1 C2a 107.6(2)
C1a S1 C2a 96.7(3)
N2 Pt1 N1 81.05(16)
N2 Pt1 N3 81.41(15)
N1 Pt1 N3 162.45(16)
N2 Pt1 Cl1 179.12(11)
N1 Pt1 Cl1 98.40(12)
N3 Pt1 Cl1 99.15(11)

loop_
_geom_bond_atom_site_label_1
_geom_bond_atom_site_label_2
_geom_bond_distance
C1a S1 1.787(5)
C1a H1A 0.9800
C1a H1B 0.9800
C1a H1C 0.9800
C5 N1 1.377(6)
C5 C4 1.378(7)
C5 C6 1.477(7)
C6 N2 1.331(6)
C6 C7 1.384(7)
C11 N3 1.374(6)
C11 C12 1.380(7)
C11 C10 1.483(7)
C2a S1 1.792(6)
C2a H2A 0.9800
C2a H2B 0.9800
C2a H2C 0.9800
C1 N1 1.339(6)
C1 C2 1.379(7)
C1 H1 0.9500
C10 N2 1.356(6)
C10 C9 1.366(6)
C15 N3 1.332(6)
C15 C14 1.381(7)
C15 H15 0.9500
C2 C3 1.379(7)
C2 H2 0.9500
C9 C8 1.388(7)
C9 H9 0.9500
C14 C13 1.386(7)
C14 H14 0.9500
C3 C4 1.382(7)
C3 H3 0.9500
C8 C7 1.397(7)
C8 H8 0.9500
C13 C12 1.389(7)
C13 H13 0.9500
C4 H4 0.9500
C7 H7 0.9500
C12 H12 0.9500
N1 Pt1 2.023(4)
N2 Pt1 1.940(4)
N3 Pt1 2.028(4)
O1 S1 1.501(4)
Cl1 Pt1 2.3074(13)

loop_
_geom_torsion_atom_site_label_1
_geom_torsion_atom_site_label_2
_geom_torsion_atom_site_label_3
_geom_torsion_atom_site_label_4
_geom_torsion
N1 C5 C6 N2 0.3(6)
C4 C5 C6 N2 -178.9(4)
N1 C5 C6 C7 177.1(5)
C4 C5 C6 C7 -2.2(8)
N3 C11 C10 N2 0.5(6)
C12 C11 C10 N2 -178.6(4)
N3 C11 C10 C9 -178.3(5)
C12 C11 C10 C9 2.7(8)
N1 C1 C2 C3 -0.2(7)
N2 C10 C9 C8 1.6(7)
C11 C10 C9 C8 -179.7(5)
N3 C15 C14 C13 -1.0(7)
C1 C2 C3 C4 -0.1(7)
C10 C9 C8 C7 0.4(7)
C15 C14 C13 C12 1.3(7)
N1 C5 C4 C3 -0.4(7)
C6 C5 C4 C3 178.9(5)
C2 C3 C4 C5 0.4(7)
N2 C6 C7 C8 0.3(7)
C5 C6 C7 C8 -176.3(5)
C9 C8 C7 C6 -1.3(7)
N3 C11 C12 C13 -0.4(7)
C10 C11 C12 C13 178.6(4)
C14 C13 C12 C11 -0.6(8)
C2 C1 N1 C5 0.2(7)
C6 C5 N1 C1 -179.2(4)
C4 C5 N1 Pt1 -179.8(4)
C6 C5 N1 Pt1 1.0(5)
C7 C6 N2 C10 1.8(7)
C5 C6 N2 C10 178.9(4)
C7 C6 N2 Pt1 -178.6(3)
C5 C6 N2 Pt1 -1.6(5)
C9 C10 N2 C6 -2.8(7)
C11 C10 N2 C6 178.3(4)
C9 C10 N2 Pt1 177.6(3)
C11 C10 N2 Pt1 -1.2(5)
C14 C15 N3 Pt1 -178.6(3)
C12 C11 N3 C15 0.7(7)
C10 C11 N3 C15 -178.4(4)
C12 C11 N3 Pt1 179.5(4)
C10 C11 N3 Pt1 0.4(5)
C6 N2 Pt1 N1 1.7(3)
C10 N2 Pt1 N1 -178.8(4)
C6 N2 Pt1 N3 -178.4(4)
C10 N2 Pt1 N3 1.2(3)
C1 N1 Pt1 N2 178.9(4)
C5 N1 Pt1 N2 -1.4(3)
C1 N1 Pt1 N3 178.6(4)
C5 N1 Pt1 N3 -1.6(7)
C1 N1 Pt1 Cl1 -0.5(4)
C5 N1 Pt1 Cl1 179.3(3)
C15 N3 Pt1 N2 177.9(4)
C11 N3 Pt1 N2 -0.8(3)
C15 N3 Pt1 N1 178.1(4)
C11 N3 Pt1 N1 -0.6(7)
C15 N3 Pt1 Cl1 -2.8(4)
C11 N3 Pt1 Cl1 178.5(3)
